data_7202969
loop_
_publ_author_name
'Kitamura, Chitoshi'
'Ohara, Takuya'
'Kawatsuki, Nobuhiro'
'Yoneda, Akio'
'Kobayashi, Takashi'
'Naito, Hiroyoshi'
'Komatsu, Toshiki'
'Kitamura, Teruo'

_publ_section_title
;
 Conformational polymorphism and optical properties in the solid state
 of 1,4,7,10-tetra(n-butyl)tetracene
;
_journal_issue 8
_journal_name_full CrystEngComm
_journal_page_first 644
_journal_paper_doi 10.1039/b707685c
_journal_volume 9
_journal_year 2007
_chemical_formula_moiety 'C34 H44 '
_chemical_formula_sum 'C34 H44'
_chemical_formula_weight 452.72
_chemical_melting_point 387
_chemical_name_common '1,4,7,10-tetra(n-butyl)tetracene, form B'
_space_group_IT_number 2
_symmetry_cell_setting triclinic
_symmetry_Int_Tables_number 2
_symmetry_space_group_name_Hall '-P 1'
_symmetry_space_group_name_H-M 'P -1'
_cell_angle_alpha 101.41(3)
_cell_angle_beta 98.80(4)
_cell_angle_gamma 99.35(6)
_cell_formula_units_Z 1
_cell_length_a 5.392(6)
_cell_length_b 8.66(1)
_cell_length_c 15.19(2)
_cell_measurement_reflns_used 1511
_cell_measurement_temperature 223.2
_cell_measurement_theta_max 27.5
_cell_measurement_theta_min 4.1
_cell_volume 673.4(14)
_computing_cell_refinement CRYSTALCLEAR
_computing_data_collection CRYSTALCLEAR
_computing_data_reduction 'teXsan Ver. 1.11'
_computing_publication_material 'teXsan Ver. 1.11'
_computing_structure_refinement 'teXsan Ver. 1.10'
_computing_structure_solution SHELXS97
_diffrn_detector_area_resol_mean 14.62
_diffrn_measured_fraction_theta_full 0.9645
_diffrn_measured_fraction_theta_max 0.9645
_diffrn_measurement_device_type 'Rigaku/MSC Mercury CCD'
_diffrn_measurement_method \w
_diffrn_radiation_type 'Mo K\a'
_diffrn_radiation_wavelength 0.7107
_diffrn_reflns_av_R_equivalents 0.055
_diffrn_reflns_limit_h_max 7
_diffrn_reflns_limit_h_min -4
_diffrn_reflns_limit_k_max 9
_diffrn_reflns_limit_k_min -11
_diffrn_reflns_limit_l_max 19
_diffrn_reflns_limit_l_min -18
_diffrn_reflns_number 5358
_diffrn_reflns_theta_full 27.49
_diffrn_reflns_theta_max 27.49
_exptl_absorpt_coefficient_mu 0.062
_exptl_absorpt_correction_T_max 0.997
_exptl_absorpt_correction_T_min 0.989
_exptl_absorpt_correction_type integration
_exptl_absorpt_process_details Coppens_numerical
_exptl_crystal_colour Yellow
_exptl_crystal_density_diffrn 1.116
_exptl_crystal_density_method 'not measured'
_exptl_crystal_description Platelet
_exptl_crystal_size_max 0.500
_exptl_crystal_size_mid 0.120
_exptl_crystal_size_min 0.050
_refine_diff_density_max 0.38
_refine_diff_density_min -0.22
_refine_ls_extinction_method none
_refine_ls_goodness_of_fit_ref 1.797
_refine_ls_hydrogen_treatment refall
_refine_ls_number_parameters 242
_refine_ls_number_reflns 2959
_refine_ls_R_factor_gt 0.0845
_refine_ls_shift/su_max 0.0001
_refine_ls_structure_factor_coef Fsqd
_refine_ls_weighting_details 'w = 1/[\s^2^(Fo^2^) + (0.05000(Max(Fo^2^,0) + 2Fc^2^)/3)^2^]'
_refine_ls_weighting_scheme calc
_refine_ls_wR_factor_ref 0.2089
_reflns_number_gt 2045
_reflns_number_total 2959
_reflns_threshold_expression F^2^>2.0\s(F^2^)
_cod_data_source_file B707685C.txt
_cod_data_source_block TBTyellow
_cod_original_cell_volume 673(1)
_cod_original_sg_symbol_H-M 'P -1 '
_cod_original_formula_sum 'C34 H44 '
_cod_database_code 7202969

loop_
_symmetry_equiv_pos_as_xyz
x,y,z
-x,-y,-z

loop_
_atom_site_label
_atom_site_type_symbol
_atom_site_fract_x
_atom_site_fract_y
_atom_site_fract_z
_atom_site_U_iso_or_equiv
_atom_site_adp_type
_atom_site_occupancy
_atom_site_calc_flag
_atom_site_refinement_flags
_atom_site_disorder_assembly
_atom_site_disorder_group
C(1) C -0.0891(3) 0.4437(2) 0.2301(1) 0.0290(5) Uani 1.00 d . . .
C(2) C 0.0702(4) 0.5187(3) 0.1830(2) 0.0349(6) Uani 1.00 d . . .
C(3) C 0.2997(4) 0.6336(3) 0.2294(2) 0.0346(6) Uani 1.00 d . . .
C(4) C 0.3716(3) 0.6728(2) 0.3212(1) 0.0292(5) Uani 1.00 d . . .
C(5) C 0.2102(3) 0.5952(2) 0.3752(1) 0.0273(5) Uani 1.00 d . . .
C(6) C -0.0222(3) 0.4805(2) 0.3286(1) 0.0285(5) Uani 1.00 d . . .
C(7) C -0.1754(4) 0.4098(3) 0.3810(2) 0.0311(5) Uani 1.00 d . . .
C(8) C -0.1149(3) 0.4437(2) 0.4769(1) 0.0278(5) Uani 1.00 d . . .
C(9) C 0.2704(4) 0.6288(3) 0.4696(2) 0.0314(5) Uani 1.00 d . . .
C(10) C -0.3317(4) 0.3230(3) 0.1830(2) 0.0332(6) Uani 1.00 d . . .
C(11) C -0.4134(4) 0.3030(3) 0.0801(2) 0.0390(6) Uani 1.00 d . . .
C(12) C -0.6652(4) 0.1829(3) 0.0427(2) 0.0436(7) Uani 1.00 d . . .
C(13) C -0.7603(6) 0.1654(5) -0.0587(2) 0.0659(10) Uani 1.00 d . . .
C(14) C 0.6091(4) 0.7961(3) 0.3708(2) 0.0317(6) Uani 1.00 d . . .
C(15) C 0.7697(4) 0.8725(3) 0.3110(2) 0.0320(6) Uani 1.00 d . . .
C(16) C 1.0007(4) 0.9970(3) 0.3674(2) 0.0401(6) Uani 1.00 d . . .
C(17) C 1.1646(5) 1.0715(4) 0.3075(2) 0.0494(8) Uani 1.00 d . . .
H(1) H 0.031(4) 0.495(3) 0.117(2) 0.035(6) Uiso 1.00 . . . .
H(2) H 0.402(5) 0.680(3) 0.190(2) 0.046(7) Uiso 1.00 . . . .
H(3) H -0.332(5) 0.336(3) 0.354(2) 0.054(7) Uiso 1.00 . . . .
H(4) H 0.432(4) 0.702(3) 0.505(2) 0.045(7) Uiso 1.00 . . . .
H(5) H -0.309(4) 0.214(3) 0.195(2) 0.040(6) Uiso 1.00 . . . .
H(6) H -0.477(4) 0.351(3) 0.212(2) 0.044(7) Uiso 1.00 . . . .
H(7) H -0.279(5) 0.264(3) 0.043(2) 0.055(7) Uiso 1.00 . . . .
H(8) H -0.445(5) 0.416(4) 0.067(2) 0.062(8) Uiso 1.00 . . . .
H(9) H -0.649(4) 0.084(4) 0.057(2) 0.048(7) Uiso 1.00 . . . .
H(10) H -0.793(5) 0.215(3) 0.076(2) 0.046(7) Uiso 1.00 . . . .
H(11) H -0.632(7) 0.122(5) -0.103(3) 0.11(1) Uiso 1.00 . . . .
H(12) H -0.942(6) 0.086(5) -0.082(2) 0.09(1) Uiso 1.00 . . . .
H(13) H -0.788(6) 0.276(5) -0.068(2) 0.08(1) Uiso 1.00 . . . .
H(14) H 0.719(4) 0.741(3) 0.407(2) 0.038(6) Uiso 1.00 . . . .
H(15) H 0.554(4) 0.884(3) 0.413(1) 0.023(5) Uiso 1.00 . . . .
H(16) H 0.833(4) 0.784(3) 0.275(2) 0.028(5) Uiso 1.00 . . . .
H(17) H 0.660(4) 0.922(3) 0.272(2) 0.037(6) Uiso 1.00 . . . .
H(18) H 1.106(5) 0.942(4) 0.410(2) 0.061(8) Uiso 1.00 . . . .
H(19) H 0.935(5) 1.079(4) 0.409(2) 0.065(8) Uiso 1.00 . . . .
H(20) H 1.243(5) 0.992(4) 0.268(2) 0.064(8) Uiso 1.00 . . . .
H(21) H 1.067(5) 1.130(4) 0.269(2) 0.067(9) Uiso 1.00 . . . .
H(22) H 1.290(9) 1.161(6) 0.337(4) 0.13(1) Uiso 1.00 . . . .

loop_
_atom_site_aniso_label
_atom_site_aniso_U_11
_atom_site_aniso_U_22
_atom_site_aniso_U_33
_atom_site_aniso_U_12
_atom_site_aniso_U_13
_atom_site_aniso_U_23
C(1) 0.0272(9) 0.026(1) 0.030(1) 0.0004(7) 0.0034(8) 0.0041(9)
C(2) 0.033(1) 0.039(1) 0.028(1) -0.0007(9) 0.0037(8) 0.0042(10)
C(3) 0.0321(10) 0.034(1) 0.034(1) -0.0024(8) 0.0071(9) 0.0067(10)
C(4) 0.0246(9) 0.028(1) 0.033(1) -0.0006(7) 0.0057(8) 0.0064(9)
C(5) 0.0260(9) 0.024(1) 0.029(1) -0.0013(7) 0.0058(7) 0.0061(9)
C(6) 0.0251(9) 0.025(1) 0.031(1) -0.0010(7) 0.0025(7) 0.0040(9)
C(7) 0.0263(9) 0.027(1) 0.034(1) -0.0066(7) 0.0027(8) 0.0056(9)
C(8) 0.0247(9) 0.025(1) 0.031(1) -0.0024(8) 0.0047(8) 0.0069(9)
C(9) 0.0261(9) 0.028(1) 0.034(1) -0.0051(8) 0.0026(8) 0.0049(9)
C(10) 0.0318(10) 0.033(1) 0.029(1) -0.0034(9) 0.0017(8) 0.0069(10)
C(11) 0.039(1) 0.042(1) 0.028(1) -0.0060(10) 0.0007(9) 0.006(1)
C(12) 0.040(1) 0.044(2) 0.037(1) -0.008(1) -0.0009(10) 0.003(1)
C(13) 0.064(2) 0.070(2) 0.043(2) -0.018(2) -0.017(1) 0.010(2)
C(14) 0.0273(9) 0.033(1) 0.031(1) -0.0032(8) 0.0056(8) 0.0059(10)
C(15) 0.0262(9) 0.031(1) 0.036(1) -0.0023(8) 0.0049(8) 0.0071(10)
C(16) 0.031(1) 0.038(1) 0.044(2) -0.0108(9) 0.0066(9) 0.006(1)
C(17) 0.036(1) 0.047(2) 0.062(2) -0.011(1) 0.009(1) 0.020(1)

loop_
_atom_type_symbol
_atom_type_description
_atom_type_scat_dispersion_real
_atom_type_scat_dispersion_imag
_atom_type_scat_source
H H 0.000 0.000
;International Tables for Crystallography
(1992, Vol. C, Table 6.1.1.2)
;
C C 0.003 0.002
;International Tables for Crystallography
(1992, Vol. C, Tables 4.2.6.8 and 6.1.1.1)
;

loop_
_geom_angle_atom_site_label_1
_geom_angle_atom_site_label_2
_geom_angle_atom_site_label_3
_geom_angle
_geom_angle_site_symmetry_1
_geom_angle_site_symmetry_2
_geom_angle_site_symmetry_3
_geom_angle_publ_flag
C(2) C(1) C(6) 118.5(2) . . . yes
C(2) C(1) C(10) 122.6(2) . . . yes
C(6) C(1) C(10) 118.9(2) . . . yes
C(1) C(2) C(3) 121.6(2) . . . yes
C(2) C(3) C(4) 122.5(2) . . . yes
C(3) C(4) C(5) 118.4(2) . . . yes
C(3) C(4) C(14) 122.9(2) . . . yes
C(5) C(4) C(14) 118.6(2) . . . yes
C(4) C(5) C(6) 119.2(2) . . . yes
C(4) C(5) C(9) 122.0(2) . . . yes
C(6) C(5) C(9) 118.8(2) . . . yes
C(1) C(6) C(5) 119.8(2) . . . yes
C(1) C(6) C(7) 121.8(2) . . . yes
C(5) C(6) C(7) 118.4(2) . . . yes
C(6) C(7) C(8) 122.9(2) . . . yes
C(7) C(8) C(8) 118.8(2) . . 2_566 yes
C(7) C(8) C(9) 123.0(2) . . 2_566 yes
C(8) C(8) C(9) 118.3(2) 2_566 . 2_566 yes
C(5) C(9) C(8) 122.8(2) . . 2_566 yes
C(1) C(10) C(11) 117.2(2) . . . yes
C(10) C(11) C(12) 111.5(2) . . . yes
C(11) C(12) C(13) 113.2(2) . . . yes
C(4) C(14) C(15) 116.2(2) . . . yes
C(14) C(15) C(16) 112.1(2) . . . yes
C(15) C(16) C(17) 112.1(2) . . . yes

loop_
_geom_bond_atom_site_label_1
_geom_bond_atom_site_label_2
_geom_bond_distance
_geom_bond_site_symmetry_1
_geom_bond_site_symmetry_2
_geom_bond_publ_flag
C(1) C(2) 1.364(3) . . yes
C(1) C(6) 1.442(3) . . yes
C(1) C(10) 1.514(3) . . yes
C(2) C(3) 1.441(3) . . yes
C(3) C(4) 1.347(3) . . yes
C(4) C(5) 1.458(3) . . yes
C(4) C(14) 1.514(3) . . yes
C(5) C(6) 1.451(3) . . yes
C(5) C(9) 1.382(3) . . yes
C(6) C(7) 1.386(3) . . yes
C(7) C(8) 1.404(3) . . yes
C(8) C(8) 1.432(4) . 2_566 yes
C(8) C(9) 1.413(3) . 2_566 yes
C(10) C(11) 1.525(3) . . yes
C(11) C(12) 1.523(3) . . yes
C(12) C(13) 1.516(4) . . yes
C(14) C(15) 1.518(3) . . yes
C(15) C(16) 1.524(3) . . yes
C(16) C(17) 1.523(3) . . yes

loop_
_geom_torsion_atom_site_label_1
_geom_torsion_atom_site_label_2
_geom_torsion_atom_site_label_3
_geom_torsion_atom_site_label_4
_geom_torsion
_geom_torsion_site_symmetry_1
_geom_torsion_site_symmetry_2
_geom_torsion_site_symmetry_3
_geom_torsion_site_symmetry_4
_geom_torsion_publ_flag
C(1) C(2) C(3) C(4) 0.5(3) . . . . yes
C(1) C(6) C(5) C(4) 0.6(3) . . . . yes
C(1) C(6) C(5) C(9) 179.9(2) . . . . yes
C(1) C(6) C(7) C(8) -179.9(2) . . . . yes
C(1) C(10) C(11) C(12) -177.7(2) . . . . yes
C(2) C(1) C(6) C(5) 0.0(3) . . . . yes
C(2) C(1) C(6) C(7) 179.6(2) . . . . yes
C(2) C(1) C(10) C(11) -7.9(3) . . . . yes
C(2) C(3) C(4) C(5) 0.1(3) . . . . yes
C(2) C(3) C(4) C(14) -178.6(2) . . . . yes
C(3) C(2) C(1) C(6) -0.6(3) . . . . yes
C(3) C(2) C(1) C(10) 179.8(2) . . . . yes
C(3) C(4) C(5) C(6) -0.6(3) . . . . yes
C(3) C(4) C(5) C(9) -180.0(2) . . . . yes
C(3) C(4) C(14) C(15) -1.4(3) . . . . yes
C(4) C(5) C(6) C(7) -179.0(2) . . . . yes
C(4) C(5) C(9) C(8) 179.2(2) . . . 2_566 yes
C(4) C(14) C(15) C(16) 178.8(2) . . . . yes
C(5) C(4) C(14) C(15) 179.9(2) . . . . yes
C(5) C(6) C(1) C(10) 179.7(2) . . . . yes
C(5) C(6) C(7) C(8) -0.3(3) . . . . yes
C(5) C(9) C(8) C(7) -180.0(2) . . 2_566 2_566 yes
C(5) C(9) C(8) C(8) -0.2(3) . . 2_566 . yes
C(6) C(1) C(10) C(11) 172.5(2) . . . . yes
C(6) C(5) C(4) C(14) 178.1(2) . . . . yes
C(6) C(5) C(9) C(8) -0.1(3) . . . 2_566 yes
C(6) C(7) C(8) C(8) 0.0(3) . . . 2_566 yes
C(6) C(7) C(8) C(9) -179.7(2) . . . 2_566 yes
C(7) C(6) C(1) C(10) -0.8(3) . . . . yes
C(7) C(6) C(5) C(9) 0.3(3) . . . . yes
C(7) C(8) C(8) C(7) 180.0 . . 2_566 2_566 yes
C(7) C(8) C(8) C(9) 0.2(4) . . 2_566 . yes
C(9) C(5) C(4) C(14) -1.2(3) . . . . yes
C(9) C(8) C(8) C(9) -180.0 . 2_566 . 2_566 yes
C(10) C(11) C(12) C(13) 177.2(3) . . . . yes
C(14) C(15) C(16) C(17) 178.9(2) . . . . yes
C(14) C(15) C(16) C(17) 178.9(2) . . . . yes
